data_2016238
loop_
_publ_author_name
'Liu, Lei-Lei'
'Tang, Xiao-Yan'
'Li, Hong-Xi'
'Zhang, Yong'
'Lang, Jian-Ping'

_publ_section_title
'[Bis(3,5-dimethylpyrazol-1-yl-\k<i>N</i>^2^)dithioacetato-\k<i>S</i>](triphenylphosphine-\k<i>P</i>)copper(I)'
_journal_coeditor_code BM3041
_journal_issue 11
_journal_name_full 'Acta Crystallographica Section C'
_journal_page_first m513
_journal_page_last m515
_journal_paper_doi 10.1107/S0108270107046665
_journal_volume 63
_journal_year 2007
_chemical_formula_iupac '[Cu (C12 H15 N4 S2) (C18 H15 P)]'
_chemical_formula_moiety 'C30 H30 Cu N4 P S2'
_chemical_formula_sum 'C30 H30 Cu N4 P S2'
_chemical_formula_weight 605.24
_chemical_name_systematic
;
[Bis(3,5-dimethylpyrazol-1-yl-\kN^2^)dithioacetato-\kS](triphenylphosphine-
\kP)copper(I)
;
_space_group_IT_number 14
_symmetry_cell_setting monoclinic
_symmetry_space_group_name_Hall '-P 2ybc'
_symmetry_space_group_name_H-M 'P 1 21/c 1'
_atom_sites_solution_hydrogens geom
_atom_sites_solution_primary direct
_atom_sites_solution_secondary difmap
_audit_creation_method SHELXL-97
_cell_angle_alpha 90.00
_cell_angle_beta 112.19(3)
_cell_angle_gamma 90.00
_cell_formula_units_Z 4
_cell_length_a 13.051(3)
_cell_length_b 14.256(3)
_cell_length_c 17.100(3)
_cell_measurement_reflns_used 26898
_cell_measurement_temperature 193(2)
_cell_measurement_theta_max 25.3
_cell_measurement_theta_min 3.0
_cell_volume 2945.9(12)
_computing_cell_refinement 'CrystalClear (Rigaku/MSC, 2001)'
_computing_data_collection 'CrystalClear (Rigaku/MSC, 2001)'
_computing_data_reduction 'CrystalStructure (Rigaku/MSC, 2004)'
_computing_molecular_graphics '##AUTHOR - please supply a valid reference'
_computing_publication_material 'SHELXL97 (Sheldrick, 1997)'
_computing_structure_refinement 'SHELXL97 (Sheldrick, 1997)'
_computing_structure_solution 'SHELXS97 (Sheldrick, 1997)'
_diffrn_ambient_temperature 193(2)
_diffrn_measured_fraction_theta_full 0.975
_diffrn_measured_fraction_theta_max 0.975
_diffrn_measurement_device_type 'Rigaku Mercury'
_diffrn_measurement_method \w
_diffrn_radiation_monochromator graphite
_diffrn_radiation_source 'fine-focus sealed tube'
_diffrn_radiation_type MoK\a
_diffrn_radiation_wavelength 0.71073
_diffrn_reflns_av_R_equivalents 0.0345
_diffrn_reflns_av_sigmaI/netI 0.0305
_diffrn_reflns_limit_h_max 16
_diffrn_reflns_limit_h_min -16
_diffrn_reflns_limit_k_max 15
_diffrn_reflns_limit_k_min -18
_diffrn_reflns_limit_l_max 21
_diffrn_reflns_limit_l_min -22
_diffrn_reflns_number 26346
_diffrn_reflns_theta_full 27.49
_diffrn_reflns_theta_max 27.49
_diffrn_reflns_theta_min 3.13
_diffrn_standards_decay_% 0
_diffrn_standards_number 0
_exptl_absorpt_coefficient_mu 0.964
_exptl_absorpt_correction_T_max 0.8306
_exptl_absorpt_correction_T_min 0.6656
_exptl_absorpt_correction_type multi-scan
_exptl_absorpt_process_details '(Jacobson, 1998)'
_exptl_crystal_colour red
_exptl_crystal_density_diffrn 1.365
_exptl_crystal_density_method 'not measured'
_exptl_crystal_description block
_exptl_crystal_F_000 1256
_exptl_crystal_size_max 0.46
_exptl_crystal_size_mid 0.45
_exptl_crystal_size_min 0.20
_refine_diff_density_max 0.27
_refine_diff_density_min -0.34
_refine_ls_extinction_method none
_refine_ls_goodness_of_fit_ref 1.067
_refine_ls_hydrogen_treatment constr
_refine_ls_matrix_type full
_refine_ls_number_parameters 347
_refine_ls_number_reflns 6583
_refine_ls_number_restraints 0
_refine_ls_restrained_S_all 1.067
_refine_ls_R_factor_all 0.0422
_refine_ls_R_factor_gt 0.0317
_refine_ls_shift/su_max 0.001
_refine_ls_shift/su_mean 0.000
_refine_ls_structure_factor_coef Fsqd
_refine_ls_weighting_details 'calc w=1/[\s^2^(Fo^2^)+(0.0478P)^2^+0.3127P] where P=(Fo^2^+2Fc^2^)/3'
_refine_ls_weighting_scheme calc
_refine_ls_wR_factor_gt 0.0824
_refine_ls_wR_factor_ref 0.0893
_reflns_number_gt 5364
_reflns_number_total 6583
_reflns_threshold_expression I>2\s(I)
_cod_data_source_file bm3041.cif
_cod_data_source_block I
_cod_original_sg_symbol_H-M 'P 21/c'
_cod_database_code 2016238
_cod_database_fobs_code 2016238

loop_
_symmetry_equiv_pos_as_xyz
'x, y, z'
'-x, y+1/2, -z+1/2'
'-x, -y, -z'
'x, -y-1/2, z-1/2'

loop_
_atom_site_type_symbol
_atom_site_label
_atom_site_fract_x
_atom_site_fract_y
_atom_site_fract_z
_atom_site_U_iso_or_equiv
_atom_site_adp_type
_atom_site_calc_flag
_atom_site_refinement_flags
_atom_site_occupancy
Cu Cu1 0.661659(18) 0.332640(14) 0.228606(12) 0.04044(8) Uani d . 1
P P1 0.81652(4) 0.30604(3) 0.21163(3) 0.03676(11) Uani d . 1
S S1 0.48239(4) 0.33890(4) 0.12713(3) 0.05269(13) Uani d . 1
S S2 0.27265(4) 0.34758(4) 0.15807(4) 0.06221(15) Uani d . 1
N N1 0.52769(12) 0.28636(12) 0.32650(9) 0.0490(4) Uani d . 1
N N2 0.61854(13) 0.25412(10) 0.31415(9) 0.0452(3) Uani d . 1
N N3 0.63721(12) 0.45354(10) 0.28825(9) 0.0438(3) Uani d . 1
N N4 0.54426(12) 0.45162(11) 0.30576(9) 0.0458(3) Uani d . 1
C C1 0.3956(2) 0.2420(3) 0.39433(19) 0.1152(13) Uani d . 1
H H1A 0.4040 0.3023 0.4235 0.173 Uiso calc R 1
H H1B 0.3890 0.1917 0.4313 0.173 Uiso calc R 1
H H1C 0.3289 0.2433 0.3425 0.173 Uiso calc R 1
C C2 0.49394(18) 0.22453(19) 0.37266(12) 0.0681(6) Uani d . 1
C C3 0.5680(2) 0.15238(17) 0.39168(14) 0.0720(7) Uani d . 1
H H3 0.5676 0.0982 0.4239 0.086 Uiso calc R 1
C C4 0.64410(18) 0.17290(13) 0.35516(12) 0.0536(5) Uani d . 1
C C5 0.7444(2) 0.11962(15) 0.36042(16) 0.0747(7) Uani d . 1
H H5A 0.7666 0.1385 0.3140 0.112 Uiso calc R 1
H H5B 0.7281 0.0523 0.3563 0.112 Uiso calc R 1
H H5C 0.8047 0.1329 0.4145 0.112 Uiso calc R 1
C C6 0.47091(15) 0.37105(14) 0.28411(11) 0.0469(4) Uani d . 1
H H6 0.4126 0.3842 0.3073 0.056 Uiso calc R 1
C C7 0.40933(15) 0.35394(12) 0.18899(11) 0.0456(4) Uani d . 1
C C8 0.4349(2) 0.5525(2) 0.36694(18) 0.0877(8) Uani d . 1
H H8A 0.4362 0.6182 0.3842 0.132 Uiso calc R 1
H H8B 0.4409 0.5115 0.4145 0.132 Uiso calc R 1
H H8C 0.3654 0.5396 0.3195 0.132 Uiso calc R 1
C C9 0.52949(17) 0.53462(15) 0.34075(11) 0.0545(5) Uani d . 1
C C10 0.61681(19) 0.58988(14) 0.34580(12) 0.0586(5) Uani d . 1
H H10 0.6306 0.6520 0.3674 0.070 Uiso calc R 1
C C11 0.68200(17) 0.53806(12) 0.31335(11) 0.0505(4) Uani d . 1
C C12 0.7879(2) 0.56582(16) 0.30592(16) 0.0715(6) Uani d . 1
H H12A 0.8497 0.5514 0.3588 0.107 Uiso calc R 1
H H12B 0.7868 0.6333 0.2946 0.107 Uiso calc R 1
H H12C 0.7968 0.5311 0.2594 0.107 Uiso calc R 1
C C13 0.82232(14) 0.19913(12) 0.15376(10) 0.0401(4) Uani d . 1
C C14 0.87552(18) 0.11736(13) 0.19136(12) 0.0567(5) Uani d . 1
H H14 0.9181 0.1161 0.2503 0.068 Uiso calc R 1
C C15 0.8669(2) 0.03714(15) 0.14313(15) 0.0729(7) Uani d . 1
H H15 0.9036 -0.0187 0.1694 0.088 Uiso calc R 1
C C16 0.8060(2) 0.03781(16) 0.05811(14) 0.0699(6) Uani d . 1
H H16 0.8010 -0.0171 0.0255 0.084 Uiso calc R 1
C C17 0.75217(19) 0.11817(15) 0.02023(13) 0.0622(5) Uani d . 1
H H17 0.7089 0.1187 -0.0386 0.075 Uiso calc R 1
C C18 0.76095(17) 0.19816(14) 0.06760(11) 0.0507(4) Uani d . 1
H H18 0.7242 0.2537 0.0407 0.061 Uiso calc R 1
C C19 0.93461(15) 0.30006(12) 0.31230(10) 0.0434(4) Uani d . 1
C C20 0.91477(19) 0.32976(14) 0.38303(12) 0.0562(5) Uani d . 1
H H20 0.8428 0.3504 0.3767 0.067 Uiso calc R 1
C C21 0.9985(2) 0.32953(17) 0.46235(14) 0.0739(7) Uani d . 1
H H21 0.9836 0.3500 0.5099 0.089 Uiso calc R 1
C C22 1.1014(2) 0.30030(17) 0.47265(15) 0.0716(6) Uani d . 1
H H22 1.1587 0.3006 0.5272 0.086 Uiso calc R 1
C C23 1.12298(18) 0.27049(16) 0.40497(16) 0.0712(6) Uani d . 1
H H23 1.1953 0.2496 0.4128 0.085 Uiso calc R 1
C C24 1.03961(17) 0.27017(15) 0.32342(13) 0.0575(5) Uani d . 1
H H24 1.0556 0.2495 0.2764 0.069 Uiso calc R 1
C C25 0.85227(15) 0.39664(11) 0.15047(10) 0.0417(4) Uani d . 1
C C26 0.76887(18) 0.45745(13) 0.10272(12) 0.0527(5) Uani d . 1
H H26 0.6966 0.4516 0.1033 0.063 Uiso calc R 1
C C27 0.7912(2) 0.52715(14) 0.05394(13) 0.0654(6) Uani d . 1
H H27 0.7335 0.5673 0.0199 0.078 Uiso calc R 1
C C28 0.8956(2) 0.53775(14) 0.05492(13) 0.0647(6) Uani d . 1
H H28 0.9107 0.5866 0.0230 0.078 Uiso calc R 1
C C29 0.9793(2) 0.47781(16) 0.10200(13) 0.0646(6) Uani d . 1
H H29 1.0518 0.4849 0.1022 0.077 Uiso calc R 1
C C30 0.95669(17) 0.40740(14) 0.14883(12) 0.0553(5) Uani d . 1
H H30 1.0141 0.3656 0.1805 0.066 Uiso calc R 1

loop_
_atom_site_aniso_label
_atom_site_aniso_U_11
_atom_site_aniso_U_22
_atom_site_aniso_U_33
_atom_site_aniso_U_12
_atom_site_aniso_U_13
_atom_site_aniso_U_23
Cu1 0.03961(14) 0.03856(13) 0.04503(13) 0.00176(8) 0.01813(9) -0.00005(7)
P1 0.0385(3) 0.0343(2) 0.0382(2) 0.00305(16) 0.01534(17) 0.00310(15)
S1 0.0493(3) 0.0625(3) 0.0388(2) -0.0003(2) 0.00820(19) -0.00403(18)
S2 0.0357(3) 0.0627(3) 0.0721(3) -0.0006(2) 0.0022(2) -0.0002(2)
N1 0.0390(9) 0.0641(10) 0.0430(8) -0.0052(7) 0.0145(6) 0.0069(7)
N2 0.0461(9) 0.0439(8) 0.0473(8) 0.0008(6) 0.0194(6) 0.0070(6)
N3 0.0405(9) 0.0406(8) 0.0486(8) 0.0000(6) 0.0150(6) -0.0074(6)
N4 0.0382(9) 0.0494(9) 0.0463(8) 0.0036(6) 0.0120(6) -0.0108(6)
C1 0.0675(19) 0.195(4) 0.095(2) 0.004(2) 0.0449(16) 0.063(2)
C2 0.0463(13) 0.1050(18) 0.0494(11) -0.0135(12) 0.0141(9) 0.0246(11)
C3 0.0643(16) 0.0822(16) 0.0613(13) -0.0154(12) 0.0142(11) 0.0308(11)
C4 0.0600(13) 0.0457(11) 0.0471(10) -0.0072(8) 0.0112(9) 0.0094(7)
C5 0.0940(19) 0.0472(12) 0.0828(15) 0.0155(12) 0.0333(13) 0.0210(10)
C6 0.0342(10) 0.0594(11) 0.0456(9) 0.0007(8) 0.0135(7) -0.0033(7)
C7 0.0408(11) 0.0382(9) 0.0492(10) 0.0007(7) 0.0074(7) 0.0005(7)
C8 0.0695(18) 0.101(2) 0.0952(18) 0.0248(15) 0.0340(14) -0.0268(15)
C9 0.0508(12) 0.0585(12) 0.0483(10) 0.0194(9) 0.0121(8) -0.0089(8)
C10 0.0661(14) 0.0413(10) 0.0594(11) 0.0087(9) 0.0135(9) -0.0113(8)
C11 0.0591(13) 0.0355(9) 0.0513(10) -0.0003(8) 0.0143(8) -0.0052(7)
C12 0.0749(17) 0.0516(13) 0.0925(16) -0.0210(11) 0.0370(13) -0.0172(11)
C13 0.0424(10) 0.0376(9) 0.0432(9) 0.0016(7) 0.0194(7) 0.0009(6)
C14 0.0690(14) 0.0448(11) 0.0505(10) 0.0119(9) 0.0160(9) 0.0023(8)
C15 0.0938(19) 0.0438(12) 0.0741(14) 0.0193(11) 0.0238(13) -0.0007(9)
C16 0.0880(18) 0.0523(13) 0.0695(14) 0.0054(11) 0.0297(12) -0.0177(10)
C17 0.0740(16) 0.0618(13) 0.0484(11) -0.0014(11) 0.0203(10) -0.0085(9)
C18 0.0572(13) 0.0463(10) 0.0455(9) 0.0055(8) 0.0160(8) 0.0023(7)
C19 0.0404(10) 0.0395(9) 0.0448(9) -0.0003(7) 0.0100(7) 0.0056(6)
C20 0.0532(13) 0.0640(13) 0.0448(10) 0.0041(9) 0.0110(8) -0.0026(8)
C21 0.0747(18) 0.0831(17) 0.0488(12) 0.0025(12) 0.0062(11) -0.0046(10)
C22 0.0680(17) 0.0644(14) 0.0601(13) -0.0057(11) -0.0012(11) 0.0083(10)
C23 0.0401(12) 0.0593(13) 0.0997(17) 0.0062(10) 0.0098(11) 0.0250(12)
C24 0.0481(12) 0.0570(12) 0.0665(12) 0.0051(9) 0.0206(9) 0.0125(9)
C25 0.0514(11) 0.0347(8) 0.0402(8) 0.0000(7) 0.0186(7) 0.0013(6)
C26 0.0628(13) 0.0438(10) 0.0552(10) 0.0092(9) 0.0266(9) 0.0078(8)
C27 0.0974(19) 0.0427(11) 0.0611(12) 0.0152(11) 0.0357(12) 0.0135(8)
C28 0.103(2) 0.0435(11) 0.0615(12) -0.0091(11) 0.0466(12) 0.0019(9)
C29 0.0714(16) 0.0680(14) 0.0639(12) -0.0153(11) 0.0364(11) 0.0026(10)
C30 0.0546(13) 0.0581(12) 0.0563(11) -0.0017(9) 0.0242(9) 0.0095(8)

loop_
_atom_type_symbol
_atom_type_description
_atom_type_scat_dispersion_real
_atom_type_scat_dispersion_imag
_atom_type_scat_source
C C 0.0033 0.0016 'International Tables Vol C Tables 4.2.6.8 and 6.1.1.4'
H H 0.0000 0.0000 'International Tables Vol C Tables 4.2.6.8 and 6.1.1.4'
Cu Cu 0.3201 1.2651 'International Tables Vol C Tables 4.2.6.8 and 6.1.1.4'
N N 0.0061 0.0033 'International Tables Vol C Tables 4.2.6.8 and 6.1.1.4'
P P 0.1023 0.0942 'International Tables Vol C Tables 4.2.6.8 and 6.1.1.4'
S S 0.1246 0.1234 'International Tables Vol C Tables 4.2.6.8 and 6.1.1.4'

loop_
_geom_angle_atom_site_label_1
_geom_angle_atom_site_label_2
_geom_angle_atom_site_label_3
_geom_angle
_geom_angle_publ_flag
N2 Cu1 N3 88.22(6) no
N2 Cu1 P1 120.68(5) no
N3 Cu1 P1 121.93(5) no
N2 Cu1 S1 94.71(5) no
N3 Cu1 S1 92.09(4) no
P1 Cu1 S1 128.91(2) no
C19 P1 C25 105.36(8) no
C19 P1 C13 106.10(8) no
C25 P1 C13 101.93(7) no
C19 P1 Cu1 112.14(6) no
C25 P1 Cu1 113.74(6) no
C13 P1 Cu1 116.45(6) no
C7 S1 Cu1 100.64(7) no
N2 N1 C2 111.27(17) no
N2 N1 C6 120.77(14) no
C2 N1 C6 127.50(17) no
C4 N2 N1 105.80(15) no
C4 N2 Cu1 139.34(14) no
N1 N2 Cu1 114.22(11) no
C11 N3 N4 105.46(15) no
C11 N3 Cu1 140.52(14) no
N4 N3 Cu1 113.95(10) no
N3 N4 C9 111.34(16) no
N3 N4 C6 121.27(14) no
C9 N4 C6 127.31(17) no
C2 C1 H1A 109.5 no
C2 C1 H1B 109.5 no
H1A C1 H1B 109.5 no
C2 C1 H1C 109.5 no
H1A C1 H1C 109.5 no
H1B C1 H1C 109.5 no
N1 C2 C3 105.72(19) no
N1 C2 C1 122.4(2) no
C3 C2 C1 131.9(2) no
C2 C3 C4 107.25(18) no
C2 C3 H3 126.4 no
C4 C3 H3 126.4 no
N2 C4 C3 109.9(2) no
N2 C4 C5 121.11(19) no
C3 C4 C5 128.91(19) no
C4 C5 H5A 109.5 no
C4 C5 H5B 109.5 no
H5A C5 H5B 109.5 no
C4 C5 H5C 109.5 no
H5A C5 H5C 109.5 no
H5B C5 H5C 109.5 no
N4 C6 N1 111.48(14) no
N4 C6 C7 115.23(15) no
N1 C6 C7 111.04(15) no
N4 C6 H6 106.1 no
N1 C6 H6 106.1 no
C7 C6 H6 106.1 no
C6 C7 S2 114.52(14) no
C6 C7 S1 119.41(14) no
S2 C7 S1 126.01(11) no
C9 C8 H8A 109.5 no
C9 C8 H8B 109.5 no
H8A C8 H8B 109.5 no
C9 C8 H8C 109.5 no
H8A C8 H8C 109.5 no
H8B C8 H8C 109.5 no
C10 C9 N4 105.94(17) no
C10 C9 C8 130.7(2) no
N4 C9 C8 123.3(2) no
C9 C10 C11 106.91(17) no
C9 C10 H10 126.5 no
C11 C10 H10 126.5 no
N3 C11 C10 110.34(19) no
N3 C11 C12 121.31(18) no
C10 C11 C12 128.34(18) no
C11 C12 H12A 109.5 no
C11 C12 H12B 109.5 no
H12A C12 H12B 109.5 no
C11 C12 H12C 109.5 no
H12A C12 H12C 109.5 no
H12B C12 H12C 109.5 no
C14 C13 C18 118.19(16) no
C14 C13 P1 124.38(14) no
C18 C13 P1 117.17(13) no
C13 C14 C15 120.22(18) no
C13 C14 H14 119.9 no
C15 C14 H14 119.9 no
C16 C15 C14 120.6(2) no
C16 C15 H15 119.7 no
C14 C15 H15 119.7 no
C15 C16 C17 119.73(19) no
C15 C16 H16 120.1 no
C17 C16 H16 120.1 no
C16 C17 C18 119.96(19) no
C16 C17 H17 120.0 no
C18 C17 H17 120.0 no
C17 C18 C13 121.29(18) no
C17 C18 H18 119.4 no
C13 C18 H18 119.4 no
C24 C19 C20 118.34(17) no
C24 C19 P1 125.82(15) no
C20 C19 P1 115.84(14) no
C21 C20 C19 120.9(2) no
C21 C20 H20 119.6 no
C19 C20 H20 119.6 no
C22 C21 C20 120.4(2) no
C22 C21 H21 119.8 no
C20 C21 H21 119.8 no
C21 C22 C23 120.0(2) no
C21 C22 H22 120.0 no
C23 C22 H22 120.0 no
C22 C23 C24 120.9(2) no
C22 C23 H23 119.5 no
C24 C23 H23 119.5 no
C19 C24 C23 119.5(2) no
C19 C24 H24 120.3 no
C23 C24 H24 120.3 no
C30 C25 C26 118.57(17) no
C30 C25 P1 123.79(14) no
C26 C25 P1 117.64(14) no
C25 C26 C27 120.0(2) no
C25 C26 H26 120.0 no
C27 C26 H26 120.0 no
C28 C27 C26 120.3(2) no
C28 C27 H27 119.9 no
C26 C27 H27 119.9 no
C27 C28 C29 120.35(19) no
C27 C28 H28 119.8 no
C29 C28 H28 119.8 no
C28 C29 C30 119.4(2) no
C28 C29 H29 120.3 no
C30 C29 H29 120.3 no
C25 C30 C29 121.3(2) no
C25 C30 H30 119.3 no
C29 C30 H30 119.3 no

loop_
_geom_bond_atom_site_label_1
_geom_bond_atom_site_label_2
_geom_bond_distance
_geom_bond_publ_flag
Cu1 N2 2.0812(14) no
Cu1 N3 2.0877(14) no
Cu1 P1 2.1809(7) no
Cu1 S1 2.3295(11) no
P1 C19 1.8281(18) no
P1 C25 1.8297(17) no
P1 C13 1.8343(17) no
S1 C7 1.684(2) no
S2 C7 1.661(2) no
N1 N2 1.360(2) no
N1 C2 1.363(2) no
N1 C6 1.458(2) no
N2 C4 1.329(2) no
N3 C11 1.337(2) no
N3 N4 1.355(2) no
N4 C9 1.372(2) no
N4 C6 1.451(2) no
C1 C2 1.485(3) no
C1 H1A 0.9800 no
C1 H1B 0.9800 no
C1 H1C 0.9800 no
C2 C3 1.364(3) no
C3 C4 1.390(3) no
C3 H3 0.9500 no
C4 C5 1.487(3) no
C5 H5A 0.9800 no
C5 H5B 0.9800 no
C5 H5C 0.9800 no
C6 C7 1.537(2) no
C6 H6 1.0000 no
C8 C9 1.485(3) no
C8 H8A 0.9800 no
C8 H8B 0.9800 no
C8 H8C 0.9800 no
C9 C10 1.361(3) no
C10 C11 1.391(3) no
C10 H10 0.9500 no
C11 C12 1.488(3) no
C12 H12A 0.9800 no
C12 H12B 0.9800 no
C12 H12C 0.9800 no
C13 C14 1.385(3) no
C13 C18 1.386(2) no
C14 C15 1.389(3) no
C14 H14 0.9500 no
C15 C16 1.369(3) no
C15 H15 0.9500 no
C16 C17 1.372(3) no
C16 H16 0.9500 no
C17 C18 1.378(3) no
C17 H17 0.9500 no
C18 H18 0.9500 no
C19 C24 1.378(3) no
C19 C20 1.395(3) no
C20 C21 1.384(3) no
C20 H20 0.9500 no
C21 C22 1.353(4) no
C21 H21 0.9500 no
C22 C23 1.358(4) no
C22 H22 0.9500 no
C23 C24 1.408(3) no
C23 H23 0.9500 no
C24 H24 0.9500 no
C25 C30 1.382(3) no
C25 C26 1.390(3) no
C26 C27 1.397(3) no
C26 H26 0.9500 no
C27 C28 1.364(3) no
C27 H27 0.9500 no
C28 C29 1.382(3) no
C28 H28 0.9500 no
C29 C30 1.384(3) no
C29 H29 0.9500 no
C30 H30 0.9500 no
